data_2310409
loop_
_publ_author_name
'Iyer, P.N.'
'Smith, A.J.'

_publ_section_title
;
 Double oxides containing niobium, tantalum, or protactinium. III. Systems
 involving the rare earths
;
_journal_name_full 'Acta Crystallographica (1,1948-23,1967)'
_journal_page_first 740
_journal_page_last 746
_journal_volume 23
_journal_year 1967
_chemical_formula_sum 'La0.6667 Nb2.0001 O6.0003'
_chemical_name_systematic '(La Nb3 O9)0.6667'
_space_group_IT_number 123
_symmetry_space_group_name_Hall '-P 4 2'
_symmetry_space_group_name_H-M 'P 4/m m m'
_cell_angle_alpha 90
_cell_angle_beta 90
_cell_angle_gamma 90
_cell_formula_units_Z 1
_cell_length_a 3.911
_cell_length_b 3.911
_cell_length_c 7.908
_cell_volume 120.960
_citation_journal_id_ASTM ACCRA9
_cod_data_source_file Iyer_ACCRA9_1967_1396.cif
_cod_data_source_block La0.6667Nb2.0001O6.0003
_cod_original_cell_volume 120.9601
_cod_database_code 2310409

loop_
_symmetry_equiv_pos_as_xyz
x,y,z
-y,x,z
-x,-y,z
y,-x,z
x,-y,-z
y,x,-z
-x,y,-z
-y,-x,-z
-x,-y,-z
y,-x,-z
x,y,-z
-y,x,-z
-x,y,z
-y,-x,z
x,-y,z
y,x,z

loop_
_atom_site_label
_atom_site_type_symbol
_atom_site_fract_x
_atom_site_fract_y
_atom_site_fract_z
_atom_site_occupancy
_atom_site_U_iso_or_equiv
O1 O-2 0 0.5 0.22582 1 0.0
O2 O-2 0.5 0.5 0 1 0.0
Nb1 Nb+5 0.5 0.5 0.26163 1 0.0
La1 La+3 0 0 0 0.667 0.0
O3 O-2 0.5 0.5 0.5 1 0.0
